data_9004605
loop_
_publ_author_name
'Sherriff, B. L.'
'Sokolova, E. V.'
'Kabalov, Y. K.'
'Jenkins, D. M.'
'Kunath-Fandrei G'
'Goetz, S.'
'Jager, C.'
'Schneider, J.'

_publ_section_title
;
 Meionite: Rietveld structure-refinement, Si MAS and Al SATRAS NMR
 spectroscopy, and comments on the marialite-meionite series
 Sample: S.MEI, Synthetic
;
_journal_name_full 'The Canadian Mineralogist'
_journal_page_first 1201
_journal_page_last 1213
_journal_paper_doi 10.2113/gscanmin.38.5.1201
_journal_volume 38
_journal_year 2000
_chemical_formula_sum 'C0.13 Al1.5 Ca0.96 O6.39 Si1.5'
_chemical_name_mineral Meionite
_space_group_IT_number 87
_symmetry_space_group_name_Hall '-I 4'
_symmetry_space_group_name_H-M 'I 4/m'
_cell_angle_alpha 90
_cell_angle_beta 90
_cell_angle_gamma 90
_cell_length_a 12.2119
_cell_length_b 12.2119
_cell_length_c 7.5811
_cell_formula_units_Z 8
_cell_volume 1130.573
_database_code_amcsd 0005698
_exptl_crystal_density_diffrn 2.642
_cod_original_formula_sum 'Ca.96 (Si1.5 Al1.5) O6.39 C.13'
_cod_database_code 9004605

loop_
_space_group_symop_operation_xyz
x,y,z
1/2+x,1/2+y,1/2+z
y,-x,-z
1/2+y,1/2-x,1/2-z
-y,x,z
1/2-y,1/2+x,1/2+z
x,y,-z
1/2+x,1/2+y,1/2-z
-x,-y,z
1/2-x,1/2-y,1/2+z
-y,x,-z
1/2-y,1/2+x,1/2-z
y,-x,z
1/2+y,1/2-x,1/2+z
-x,-y,-z
1/2-x,1/2-y,1/2-z

loop_
_atom_site_label
_atom_site_fract_x
_atom_site_fract_y
_atom_site_fract_z
_atom_site_occupancy
_atom_site_U_iso_or_equiv
CaM 0.35560 0.27980 0.50000 0.96000 0.01900
Si1 0.34100 0.40700 0.00000 0.50000 0.02786
Al1 0.34100 0.40700 0.00000 0.50000 0.02786
Si2 0.65950 0.91360 0.79250 0.50000 0.02280
Al2 0.65950 0.91360 0.79250 0.50000 0.02280
O1 0.46100 0.35000 0.00000 1.00000 0.02406
O2 0.68900 0.87400 0.00000 1.00000 0.03040
O3 0.35100 0.94800 0.79400 1.00000 0.01646
O4 0.26300 0.36300 0.82700 1.00000 0.03293
C 0.50900 0.48100 0.50000 0.13000 0.04433
O7 0.51700 0.37600 0.50000 0.13000 0.04433
O8 0.59600 0.54000 0.50000 0.13000 0.04433
O9 0.41400 0.52600 0.50000 0.13000 0.04433

loop_
_cod_related_entry_id
_cod_related_entry_database
_cod_related_entry_code
1 AMCSD 0005698
